data_4322053
loop_
_publ_author_name
'Thorsten Glaser'
'Eckhard Bill'
'Thomas Weyherm\"uller'
'Wolfram Meyer-Klaucke'
'Karl Wieghardt'

_publ_section_title
;
 Sn(III) and Ge(III) in the Thiophenolato-Bridged Complexes [LFeSnFeL]n+
 and [LFeGeFeL]n+ (n = 2, 3; L =
 1,4,7-(4-tert-Butyl-2-mercaptobenzyl)-1,4,7-triazacyclononane)
;
_journal_name_full 'Inorganic Chemistry'
_journal_page_first 2632
_journal_page_last 2642
_journal_paper_doi 10.1021/ic9902018
_journal_volume 38
_journal_year 1999
_chemical_formula_structural '[C78 H108 Fe2 N12 S6 Sn]2+, 2 (C24H20B)-, 6 MeCN'
_chemical_formula_sum 'C138 H166 B2 Fe2 N12 S6 Sn'
_chemical_formula_weight 2437.20
_chemical_name_systematic
; 
 ? 
;
_space_group_IT_number 2
_symmetry_cell_setting triclinic
_symmetry_space_group_name_Hall '-P 1'
_symmetry_space_group_name_H-M 'P -1'
_atom_sites_solution_hydrogens geom
_atom_sites_solution_primary direct
_atom_sites_solution_secondary difmap
_audit_creation_method SHELXL
_cell_angle_alpha 100.35(2)
_cell_angle_beta 111.26(2)
_cell_angle_gamma 111.67(2)
_cell_formula_units_Z 1
_cell_length_a 13.609(1)
_cell_length_b 16.598(2)
_cell_length_c 17.302(2)
_cell_measurement_reflns_used 8192
_cell_measurement_temperature 173(2)
_cell_volume 3155.2(12)
_computing_cell_refinement 'Siemens SAINT'
_computing_data_collection 'Siemens SAINT'
_computing_data_reduction 'Siemens SAINT'
_computing_structure_refinement 'SHELXL-93 (Sheldrick, 1993)'
_computing_structure_solution 'SHELXS-86 (Sheldrick, 1990)'
_diffrn_ambient_temperature 173(2)
_diffrn_measurement_device 'Siemens SMART CCD-Detector'
_diffrn_measurement_method '\w-scan, 0.3 deg./frame'
_diffrn_radiation_monochromator graphite
_diffrn_radiation_source 'fine-focus sealed tube'
_diffrn_radiation_type MoK\a
_diffrn_radiation_wavelength 0.71073
_diffrn_reflns_av_R_equivalents 0.0835
_diffrn_reflns_av_sigmaI/netI 0.0618
_diffrn_reflns_limit_h_max 16
_diffrn_reflns_limit_h_min -10
_diffrn_reflns_limit_k_max 9
_diffrn_reflns_limit_k_min -20
_diffrn_reflns_limit_l_max 20
_diffrn_reflns_limit_l_min -20
_diffrn_reflns_number 25434
_diffrn_reflns_theta_max 25.99
_diffrn_reflns_theta_min 1.35
_exptl_absorpt_coefficient_mu 0.578
_exptl_absorpt_correction_T_max 0.873
_exptl_absorpt_correction_T_min 0.523
_exptl_absorpt_correction_type 'SADABS, G. Sheldrick 1994'
_exptl_crystal_colour black
_exptl_crystal_density_diffrn 1.283
_exptl_crystal_description prismatic
_exptl_crystal_F_000 1286
_exptl_crystal_size_max 0.42
_exptl_crystal_size_mid 0.42
_exptl_crystal_size_min 0.21
_refine_diff_density_max 1.223
_refine_diff_density_min -1.469
_refine_diff_density_rms 0.075
_refine_ls_extinction_method none
_refine_ls_goodness_of_fit_all 1.078
_refine_ls_goodness_of_fit_obs 1.049
_refine_ls_matrix_type full
_refine_ls_number_parameters 730
_refine_ls_number_reflns 10522
_refine_ls_number_restraints 0
_refine_ls_restrained_S_all 1.080
_refine_ls_restrained_S_obs 1.049
_refine_ls_R_factor_all 0.0509
_refine_ls_R_factor_obs 0.0438
_refine_ls_shift/esd_max 0.000
_refine_ls_shift/esd_mean 0.000
_refine_ls_structure_factor_coef Fsqd
_refine_ls_weighting_details 'w=1/[\s^2^(Fo^2^)+(0.0534P)^2^+3.7784P] where P=(Fo^2^+2Fc^2^)/3'
_refine_ls_weighting_scheme calc
_refine_ls_wR_factor_all 0.1190
_refine_ls_wR_factor_obs 0.1086
_reflns_number_observed 9367
_reflns_number_total 10525
_reflns_observed_criterion >2sigma(I)
_cod_data_source_file ic9902018_1.cif
_cod_data_source_block 2a
_cod_depositor_comments
;
The following automatic conversions were performed:

'_refine_ls_weighting_scheme' value 'calc
w=1/[\s^2^(Fo^2^)+(0.0534P)^2^+3.7784P] where P=(Fo^2^+2Fc^2^)/3' was
changed to 'calc'. New tag '_refine_ls_weighting_details' was
created. The value of the new tag was set to
'w=1/[\s^2^(Fo^2^)+(0.0534P)^2^+3.7784P] where P=(Fo^2^+2Fc^2^)/3'.

Automatic conversion script
Id: cif_fix_values 3143 2015-03-26 13:38:13Z robertas 
;
_cod_original_cell_volume 3155.1(8)
_cod_database_code 4322053

loop_
_symmetry_equiv_pos_as_xyz
'x, y, z'
'-x, -y, -z'

loop_
_atom_site_aniso_label
_atom_site_aniso_U_11
_atom_site_aniso_U_22
_atom_site_aniso_U_33
_atom_site_aniso_U_23
_atom_site_aniso_U_13
_atom_site_aniso_U_12
Sn 0.01736(15) 0.02252(15) 0.01633(15) 0.00724(11) 0.00746(11) 0.01065(11)
Fe 0.0176(2) 0.0241(2) 0.0155(2) 0.0072(2) 0.0064(2) 0.0100(2)
S1 0.0198(3) 0.0237(3) 0.0187(3) 0.0070(3) 0.0102(3) 0.0108(3)
S2 0.0182(3) 0.0242(3) 0.0193(3) 0.0066(3) 0.0083(3) 0.0109(3)
S3 0.0210(4) 0.0239(3) 0.0200(4) 0.0096(3) 0.0081(3) 0.0100(3)
N1 0.0239(13) 0.0322(13) 0.0182(12) 0.0102(11) 0.0075(10) 0.0107(11)
N2 0.0226(13) 0.0290(13) 0.0173(12) 0.0055(10) 0.0088(10) 0.0113(11)
N3 0.0230(13) 0.0302(13) 0.0230(13) 0.0103(11) 0.0062(11) 0.0131(11)
C1 0.030(2) 0.032(2) 0.0176(14) 0.0031(12) 0.0098(13) 0.0105(13)
C2 0.027(2) 0.031(2) 0.0185(15) 0.0033(12) 0.0080(13) 0.0083(13)
C3 0.025(2) 0.039(2) 0.025(2) 0.0071(14) 0.0049(13) 0.0167(14)
C4 0.0162(14) 0.037(2) 0.024(2) 0.0038(13) 0.0047(12) 0.0129(13)
C5 0.033(2) 0.038(2) 0.024(2) 0.0194(14) 0.0082(14) 0.0152(15)
C6 0.029(2) 0.043(2) 0.020(2) 0.0154(14) 0.0077(13) 0.0154(14)
C7 0.026(2) 0.037(2) 0.0213(15) 0.0110(13) 0.0131(13) 0.0113(13)
C8 0.0221(15) 0.032(2) 0.022(2) 0.0049(13) 0.0103(13) 0.0095(13)
C9 0.0209(14) 0.0269(15) 0.0226(15) 0.0038(12) 0.0105(12) 0.0090(12)
C10 0.025(2) 0.031(2) 0.025(2) 0.0062(13) 0.0116(13) 0.0128(13)
C11 0.025(2) 0.035(2) 0.030(2) 0.0022(13) 0.0132(14) 0.0124(14)
C12 0.028(2) 0.048(2) 0.036(2) 0.009(2) 0.0211(15) 0.017(2)
C13 0.031(2) 0.049(2) 0.028(2) 0.0139(15) 0.0200(15) 0.015(2)
C14 0.029(2) 0.050(2) 0.035(2) 0.003(2) 0.0126(15) 0.024(2)
C15 0.048(2) 0.057(2) 0.063(3) 0.016(2) 0.020(2) 0.036(2)
C16 0.032(2) 0.070(3) 0.040(2) 0.003(2) 0.009(2) 0.028(2)
C17 0.036(2) 0.087(3) 0.056(3) 0.014(2) 0.025(2) 0.036(2)
C18 0.0216(15) 0.0231(14) 0.025(2) 0.0048(12) 0.0097(12) 0.0074(12)
C19 0.0212(15) 0.031(2) 0.026(2) 0.0107(13) 0.0131(13) 0.0119(13)
C20 0.0187(14) 0.033(2) 0.025(2) 0.0104(13) 0.0107(12) 0.0133(13)
C21 0.027(2) 0.031(2) 0.026(2) 0.0072(13) 0.0138(13) 0.0114(13)
C22 0.036(2) 0.043(2) 0.030(2) 0.0139(15) 0.020(2) 0.013(2)
C23 0.039(2) 0.035(2) 0.039(2) 0.014(2) 0.024(2) 0.007(2)
C24 0.033(2) 0.027(2) 0.034(2) 0.0063(14) 0.0167(15) 0.0062(14)
C25 0.052(2) 0.055(2) 0.035(2) 0.019(2) 0.027(2) 0.015(2)
C26 0.168(7) 0.096(4) 0.052(3) 0.009(3) 0.067(4) -0.029(5)
C27 0.080(4) 0.230(9) 0.053(3) 0.076(5) 0.022(3) 0.015(5)
C28 0.210(9) 0.125(5) 0.089(4) 0.052(4) 0.115(6) 0.095(6)
C29 0.028(2) 0.035(2) 0.033(2) 0.0156(14) 0.0105(14) 0.0225(14)
C30 0.032(2) 0.026(2) 0.030(2) 0.0134(13) 0.0114(14) 0.0149(14)
C31 0.031(2) 0.027(2) 0.024(2) 0.0128(13) 0.0105(13) 0.0144(13)
C32 0.032(2) 0.027(2) 0.028(2) 0.0111(13) 0.0093(14) 0.0138(14)
C33 0.038(2) 0.028(2) 0.028(2) 0.0136(14) 0.0058(14) 0.0159(14)
C34 0.052(2) 0.028(2) 0.038(2) 0.0119(15) 0.015(2) 0.024(2)
C35 0.035(2) 0.035(2) 0.038(2) 0.016(2) 0.009(2) 0.022(2)
C36 0.048(2) 0.026(2) 0.034(2) 0.0059(14) 0.004(2) 0.015(2)
C37 0.045(2) 0.039(2) 0.072(3) -0.003(2) -0.005(2) 0.015(2)
C38 0.055(3) 0.026(2) 0.057(3) 0.007(2) 0.002(2) 0.014(2)
C39 0.095(4) 0.055(3) 0.037(2) 0.007(2) 0.011(2) 0.014(3)
B 0.027(2) 0.031(2) 0.028(2) 0.0115(15) 0.013(2) 0.014(2)
C40 0.026(2) 0.028(2) 0.027(2) 0.0069(13) 0.0099(13) 0.0090(13)
C41 0.040(2) 0.053(2) 0.044(2) 0.027(2) 0.028(2) 0.029(2)
C42 0.050(2) 0.059(2) 0.047(2) 0.030(2) 0.033(2) 0.028(2)
C43 0.039(2) 0.037(2) 0.037(2) 0.019(2) 0.015(2) 0.015(2)
C44 0.032(2) 0.030(2) 0.035(2) 0.0089(14) 0.0107(15) 0.0134(14)
C45 0.029(2) 0.032(2) 0.029(2) 0.0093(13) 0.0132(14) 0.0134(14)
C46 0.028(2) 0.030(2) 0.042(2) 0.0170(14) 0.0222(15) 0.0122(14)
C47 0.041(2) 0.048(2) 0.053(2) 0.031(2) 0.028(2) 0.026(2)
C48 0.073(3) 0.066(3) 0.100(4) 0.061(3) 0.071(3) 0.054(3)
C49 0.100(4) 0.043(2) 0.102(4) 0.040(3) 0.089(4) 0.042(3)
C50 0.063(3) 0.037(2) 0.061(3) 0.010(2) 0.048(2) 0.016(2)
C51 0.037(2) 0.038(2) 0.043(2) 0.009(2) 0.026(2) 0.013(2)
C52 0.029(2) 0.033(2) 0.026(2) 0.0145(13) 0.0121(13) 0.0151(14)
C53 0.040(2) 0.035(2) 0.039(2) 0.005(2) 0.020(2) 0.011(2)
C54 0.051(2) 0.047(2) 0.041(2) 0.008(2) 0.030(2) 0.017(2)
C55 0.036(2) 0.050(2) 0.041(2) 0.023(2) 0.025(2) 0.020(2)
C56 0.026(2) 0.035(2) 0.029(2) 0.0167(14) 0.0099(13) 0.0143(14)
C57 0.031(2) 0.034(2) 0.023(2) 0.0162(13) 0.0112(13) 0.0184(14)
C58 0.032(2) 0.030(2) 0.030(2) 0.0089(14) 0.0142(14) 0.0121(14)
C59 0.041(2) 0.049(2) 0.038(2) 0.020(2) 0.015(2) 0.006(2)
C60 0.047(2) 0.066(3) 0.036(2) 0.022(2) 0.008(2) 0.008(2)
C61 0.039(2) 0.058(2) 0.032(2) 0.007(2) 0.005(2) 0.001(2)
C62 0.043(2) 0.033(2) 0.043(2) 0.006(2) 0.019(2) 0.005(2)
C63 0.037(2) 0.030(2) 0.034(2) 0.0114(14) 0.018(2) 0.0135(15)
N100 0.076(3) 0.054(2) 0.086(3) 0.019(2) 0.033(2) 0.038(2)
C100 0.063(3) 0.044(2) 0.050(3) 0.007(2) 0.023(2) 0.021(2)
C101 0.046(3) 0.078(3) 0.077(4) 0.001(3) 0.019(3) 0.012(2)
N200 0.068(3) 0.069(3) 0.073(3) -0.003(2) 0.023(2) 0.035(2)
C200 0.039(2) 0.044(2) 0.050(2) 0.005(2) 0.006(2) 0.018(2)
C201 0.057(3) 0.059(3) 0.067(3) 0.011(2) 0.031(2) 0.026(2)
N300 0.113(4) 0.070(3) 0.144(5) 0.038(3) 0.092(4) 0.047(3)
C300 0.063(3) 0.053(3) 0.096(4) 0.029(3) 0.054(3) 0.025(2)
C301 0.103(5) 0.069(4) 0.321(13) 0.075(6) 0.144(7) 0.047(4)

loop_
_atom_site_label
_atom_site_type_symbol
_atom_site_fract_x
_atom_site_fract_y
_atom_site_fract_z
_atom_site_U_iso_or_equiv
_atom_site_thermal_displace_type
_atom_site_occupancy
_atom_site_calc_flag
_atom_site_refinement_flags
_atom_site_disorder_group
Sn Sn 0.0000 0.0000 0.0000 0.01844(9) Uani 1 d S .
Fe Fe 0.21292(3) 0.06762(3) 0.20176(2) 0.01947(11) Uani 1 d . .
S1 S 0.10418(6) 0.13921(5) 0.14925(4) 0.0202(2) Uani 1 d . .
S2 S 0.22665(6) 0.04505(5) 0.07393(4) 0.0206(2) Uani 1 d . .
S3 S 0.03842(6) -0.06695(5) 0.12657(5) 0.0221(2) Uani 1 d . .
N1 N 0.2043(2) 0.0927(2) 0.3180(2) 0.0263(5) Uani 1 d . .
N2 N 0.3742(2) 0.1857(2) 0.2695(2) 0.0239(5) Uani 1 d . .
N3 N 0.3064(2) 0.0011(2) 0.2516(2) 0.0267(5) Uani 1 d . .
C1 C 0.2759(3) 0.1964(2) 0.3642(2) 0.0296(7) Uani 1 d . .
H1A H 0.2302(3) 0.2261(2) 0.3345(2) 0.035 Uiso 1 calc R .
H1B H 0.2910(3) 0.2133(2) 0.4267(2) 0.035 Uiso 1 calc R .
C2 C 0.3927(3) 0.2305(2) 0.3614(2) 0.0291(7) Uani 1 d . .
H2A H 0.4475(3) 0.2159(2) 0.4052(2) 0.035 Uiso 1 calc R .
H2B H 0.4304(3) 0.2989(2) 0.3779(2) 0.035 Uiso 1 calc R .
C3 C 0.4387(3) 0.0711(2) 0.3049(2) 0.0322(7) Uani 1 d . .
H3A H 0.4614(3) 0.0920(2) 0.3690(2) 0.039 Uiso 1 calc R .
H3B H 0.4867(3) 0.0413(2) 0.2961(2) 0.039 Uiso 1 calc R .
C4 C 0.4652(3) 0.1536(2) 0.2762(2) 0.0285(7) Uani 1 d . .
H4A H 0.5462(3) 0.2047(2) 0.3199(2) 0.034 Uiso 1 calc R .
H4B H 0.4635(3) 0.1363(2) 0.2177(2) 0.034 Uiso 1 calc R .
C5 C 0.2617(3) -0.0322(2) 0.3131(2) 0.0331(7) Uani 1 d . .
H5A H 0.3139(3) -0.0539(2) 0.3497(2) 0.040 Uiso 1 calc R .
H5B H 0.1795(3) -0.0851(2) 0.2781(2) 0.040 Uiso 1 calc R .
C6 C 0.2617(3) 0.0461(2) 0.3723(2) 0.0319(7) Uani 1 d . .
H6A H 0.3450(3) 0.0921(2) 0.4171(2) 0.038 Uiso 1 calc R .
H6B H 0.2171(3) 0.0215(2) 0.4042(2) 0.038 Uiso 1 calc R .
C7 C 0.0833(3) 0.0623(2) 0.3118(2) 0.0285(7) Uani 1 d . .
H7A H 0.0940(3) 0.0774(2) 0.3733(2) 0.034 Uiso 1 calc R .
H7B H 0.0382(3) -0.0063(2) 0.2829(2) 0.034 Uiso 1 calc R .
C8 C 0.0045(3) 0.1008(2) 0.2633(2) 0.0277(6) Uani 1 d . .
C9 C -0.0031(3) 0.1257(2) 0.1887(2) 0.0250(6) Uani 1 d . .
C10 C -0.0928(3) 0.1483(2) 0.1456(2) 0.0279(6) Uani 1 d . .
H10 H -0.0961(3) 0.1654(2) 0.0955(2) 0.033 Uiso 1 calc R .
C11 C -0.1774(3) 0.1465(2) 0.1735(2) 0.0317(7) Uani 1 d . .
C12 C -0.1645(3) 0.1273(2) 0.2503(2) 0.0370(8) Uani 1 d . .
H12 H -0.2175(3) 0.1291(2) 0.2735(2) 0.044 Uiso 1 calc R .
C13 C -0.0759(3) 0.1053(2) 0.2938(2) 0.0355(8) Uani 1 d . .
H13 H -0.0696(3) 0.0929(2) 0.3464(2) 0.043 Uiso 1 calc R .
C14 C -0.2787(3) 0.1662(3) 0.1206(2) 0.0393(8) Uani 1 d . .
C15 C -0.2255(4) 0.2664(3) 0.1246(3) 0.0551(10) Uani 1 d . .
H15A H -0.1678(4) 0.2766(3) 0.1014(3) 0.083 Uiso 1 calc R .
H15B H -0.1848(4) 0.3090(3) 0.1864(3) 0.083 Uiso 1 calc R .
H15C H -0.2896(4) 0.2780(3) 0.0885(3) 0.083 Uiso 1 calc R .
C16 C -0.3462(3) 0.0997(3) 0.0235(3) 0.0513(10) Uani 1 d . .
H16A H -0.3804(3) 0.0354(3) 0.0209(3) 0.077 Uiso 1 calc R .
H16B H -0.2906(3) 0.1094(3) -0.0016(3) 0.077 Uiso 1 calc R .
H16C H -0.4106(3) 0.1120(3) -0.0107(3) 0.077 Uiso 1 calc R .
C17 C -0.3682(4) 0.1521(3) 0.1572(3) 0.0580(11) Uani 1 d . .
H17A H -0.4033(4) 0.0880(3) 0.1550(3) 0.087 Uiso 1 calc R .
H17B H -0.4317(4) 0.1642(3) 0.1210(3) 0.087 Uiso 1 calc R .
H17C H -0.3269(4) 0.1951(3) 0.2189(3) 0.087 Uiso 1 calc R .
C18 C 0.3916(3) 0.2592(2) 0.2289(2) 0.0254(6) Uani 1 d . .
H18A H 0.4714(3) 0.3129(2) 0.2703(2) 0.030 Uiso 1 calc R .
H18B H 0.3316(3) 0.2802(2) 0.2265(2) 0.030 Uiso 1 calc R .
C19 C 0.3833(3) 0.2364(2) 0.1376(2) 0.0256(6) Uani 1 d . .
C20 C 0.3085(3) 0.1518(2) 0.0647(2) 0.0249(6) Uani 1 d . .
C21 C 0.3032(3) 0.1466(2) -0.0185(2) 0.0291(7) Uani 1 d . .
H21 H 0.2521(3) 0.0885(2) -0.0667(2) 0.035 Uiso 1 calc R .
C22 C 0.3703(3) 0.2234(2) -0.0335(2) 0.0370(8) Uani 1 d . .
C23 C 0.4476(3) 0.3055(2) 0.0404(2) 0.0394(8) Uani 1 d . .
H23 H 0.4971(3) 0.3588(2) 0.0338(2) 0.047 Uiso 1 calc R .
C24 C 0.4543(3) 0.3115(2) 0.1227(2) 0.0345(7) Uani 1 d . .
H24 H 0.5092(3) 0.3689(2) 0.1713(2) 0.041 Uiso 1 calc R .
C25 C 0.3574(4) 0.2161(3) -0.1266(2) 0.0482(10) Uani 1 d . .
C26 C 0.4367(7) 0.3026(5) -0.1302(4) 0.134(4) Uani 1 d . .
H26A H 0.5194(7) 0.3250(5) -0.0853(4) 0.202 Uiso 1 calc R .
H26B H 0.4118(7) 0.3498(5) -0.1182(4) 0.202 Uiso 1 calc R .
H26C H 0.4318(7) 0.2905(5) -0.1894(4) 0.202 Uiso 1 calc R .
C27 C 0.2281(6) 0.1758(7) -0.1931(4) 0.140(4) Uani 1 d . .
H27A H 0.1806(6) 0.1185(7) -0.1872(4) 0.210 Uiso 1 calc R .
H27B H 0.2197(6) 0.1616(7) -0.2534(4) 0.210 Uiso 1 calc R .
H27C H 0.1996(6) 0.2208(7) -0.1823(4) 0.210 Uiso 1 calc R .
C28 C 0.3930(9) 0.1429(5) -0.1576(5) 0.118(3) Uani 1 d . .
H28A H 0.3428(9) 0.0834(5) -0.1566(5) 0.178 Uiso 1 calc R .
H28B H 0.4773(9) 0.1637(5) -0.1176(5) 0.178 Uiso 1 calc R .
H28C H 0.3814(9) 0.1353(5) -0.2183(5) 0.178 Uiso 1 calc R .
C29 C 0.2963(3) -0.0780(2) 0.1868(2) 0.0304(7) Uani 1 d . .
H29A H 0.3443(3) -0.1036(2) 0.2215(2) 0.037 Uiso 1 calc R .
H29B H 0.3349(3) -0.0521(2) 0.1520(2) 0.037 Uiso 1 calc R .
C30 C 0.1742(3) -0.1587(2) 0.1213(2) 0.0297(7) Uani 1 d . .
C31 C 0.0624(3) -0.1611(2) 0.0872(2) 0.0272(6) Uani 1 d . .
C32 C -0.0402(3) -0.2421(2) 0.0213(2) 0.0303(7) Uani 1 d . .
H32 H -0.1152(3) -0.2422(2) 0.0006(2) 0.036 Uiso 1 calc R .
C33 C -0.0366(3) -0.3221(2) -0.0149(2) 0.0337(7) Uani 1 d . .
C34 C 0.0749(3) -0.3195(2) 0.0196(2) 0.0395(8) Uani 1 d . .
H34 H 0.0815(3) -0.3728(2) -0.0029(2) 0.047 Uiso 1 calc R .
C35 C 0.1761(3) -0.2405(2) 0.0862(2) 0.0368(8) Uani 1 d . .
H35 H 0.2501(3) -0.2419(2) 0.1090(2) 0.044 Uiso 1 calc R .
C36 C -0.1465(3) -0.4092(2) -0.0902(2) 0.0427(9) Uani 1 d . .
C37 C -0.2631(4) -0.4090(3) -0.0998(3) 0.0683(14) Uani 1 d . .
H37A H -0.2630(4) -0.3529(3) -0.1104(3) 0.102 Uiso 1 calc R .
H37B H -0.2690(4) -0.4097(3) -0.0451(3) 0.102 Uiso 1 calc R .
H37C H -0.3316(4) -0.4642(3) -0.1501(3) 0.102 Uiso 1 calc R .
C38 C -0.1498(4) -0.4973(2) -0.0739(3) 0.0574(12) Uani 1 d . .
H38A H -0.2210(4) -0.5519(2) -0.1231(3) 0.086 Uiso 1 calc R .
H38B H -0.1528(4) -0.4962(2) -0.0180(3) 0.086 Uiso 1 calc R .
H38C H -0.0778(4) -0.5004(2) -0.0702(3) 0.086 Uiso 1 calc R .
C39 C -0.1389(5) -0.4107(3) -0.1765(3) 0.078(2) Uani 1 d . .
H39A H -0.1368(5) -0.3543(3) -0.1874(3) 0.117 Uiso 1 calc R .
H39B H -0.2090(5) -0.4656(3) -0.2261(3) 0.117 Uiso 1 calc R .
H39C H -0.0660(5) -0.4132(3) -0.1711(3) 0.117 Uiso 1 calc R .
B B 0.8226(3) 0.2707(2) 0.5897(2) 0.0288(7) Uani 1 d . .
C40 C 0.7906(3) 0.3208(2) 0.5167(2) 0.0299(7) Uani 1 d . .
C41 C 0.8398(3) 0.3281(3) 0.4577(2) 0.0393(8) Uani 1 d . .
H41 H 0.8908(3) 0.3013(3) 0.4589(2) 0.047 Uiso 1 calc R .
C42 C 0.8172(4) 0.3729(3) 0.3978(3) 0.0455(9) Uani 1 d . .
H42 H 0.8523(4) 0.3758(3) 0.3592(3) 0.055 Uiso 1 calc R .
C43 C 0.7435(3) 0.4133(2) 0.3943(2) 0.0383(8) Uani 1 d . .
H43 H 0.7281(3) 0.4444(2) 0.3539(2) 0.046 Uiso 1 calc R .
C44 C 0.6933(3) 0.4072(2) 0.4505(2) 0.0350(7) Uani 1 d . .
H44 H 0.6417(3) 0.4338(2) 0.4485(2) 0.042 Uiso 1 calc R .
C45 C 0.7172(3) 0.3626(2) 0.5104(2) 0.0307(7) Uani 1 d . .
H45 H 0.6819(3) 0.3605(2) 0.5489(2) 0.037 Uiso 1 calc R .
C46 C 0.8344(3) 0.1810(2) 0.5444(2) 0.0311(7) Uani 1 d . .
C47 C 0.9234(3) 0.1576(3) 0.5892(3) 0.0414(8) Uani 1 d . .
H47 H 0.9806(3) 0.1951(3) 0.6495(3) 0.050 Uiso 1 calc R .
C48 C 0.9294(4) 0.0810(3) 0.5471(4) 0.0571(12) Uani 1 d . .
H48 H 0.9919(4) 0.0685(3) 0.5789(4) 0.068 Uiso 1 calc R .
C49 C 0.8468(5) 0.0232(3) 0.4608(4) 0.0626(14) Uani 1 d . .
H49 H 0.8508(5) -0.0297(3) 0.4332(4) 0.075 Uiso 1 calc R .
C50 C 0.7582(4) 0.0434(3) 0.4150(3) 0.0509(10) Uani 1 d . .
H50 H 0.6999(4) 0.0041(3) 0.3553(3) 0.061 Uiso 1 calc R .
C51 C 0.7537(3) 0.1210(2) 0.4557(2) 0.0392(8) Uani 1 d . .
H51 H 0.6930(3) 0.1342(2) 0.4220(2) 0.047 Uiso 1 calc R .
C52 C 0.7119(3) 0.2355(2) 0.6158(2) 0.0288(7) Uani 1 d . .
C53 C 0.7132(3) 0.2920(2) 0.6874(2) 0.0414(8) Uani 1 d . .
H53 H 0.7820(3) 0.3507(2) 0.7241(2) 0.050 Uiso 1 calc R .
C54 C 0.6179(4) 0.2657(3) 0.7068(3) 0.0466(9) Uani 1 d . .
H54 H 0.6232(4) 0.3062(3) 0.7563(3) 0.056 Uiso 1 calc R .
C55 C 0.5159(3) 0.1815(3) 0.6551(2) 0.0389(8) Uani 1 d . .
H55 H 0.4501(3) 0.1640(3) 0.6675(2) 0.047 Uiso 1 calc R .
C56 C 0.5114(3) 0.1230(2) 0.5847(2) 0.0305(7) Uani 1 d . .
H56 H 0.4426(3) 0.0640(2) 0.5490(2) 0.037 Uiso 1 calc R .
C57 C 0.6076(3) 0.1501(2) 0.5659(2) 0.0279(7) Uani 1 d . .
H57 H 0.6019(3) 0.1086(2) 0.5170(2) 0.033 Uiso 1 calc R .
C58 C 0.9488(3) 0.3457(2) 0.6795(2) 0.0318(7) Uani 1 d . .
C59 C 0.9846(3) 0.3260(3) 0.7577(3) 0.0484(10) Uani 1 d . .
H59 H 0.9314(3) 0.2704(3) 0.7591(3) 0.058 Uiso 1 calc R .
C60 C 1.0937(4) 0.3837(3) 0.8328(3) 0.0598(12) Uani 1 d . .
H60 H 1.1144(4) 0.3670(3) 0.8839(3) 0.072 Uiso 1 calc R .
C61 C 1.1727(4) 0.4656(3) 0.8335(3) 0.0560(11) Uani 1 d . .
H61 H 1.2478(4) 0.5056(3) 0.8848(3) 0.067 Uiso 1 calc R .
C62 C 1.1407(3) 0.4886(3) 0.7585(3) 0.0457(9) Uani 1 d . .
H62 H 1.1938(3) 0.5451(3) 0.7584(3) 0.055 Uiso 1 calc R .
C63 C 1.0312(3) 0.4294(2) 0.6832(2) 0.0343(7) Uani 1 d . .
H63 H 1.0116(3) 0.4465(2) 0.6322(2) 0.041 Uiso 1 calc R .
N100 N 0.7140(4) 0.6041(3) 0.5997(3) 0.0719(11) Uani 1 d . .
C100 C 0.8044(5) 0.6087(3) 0.6143(3) 0.0566(11) Uani 1 d . .
C101 C 0.9200(4) 0.6135(4) 0.6335(4) 0.080(2) Uani 1 d . .
H10A H 0.9838(4) 0.6764(9) 0.6738(22) 0.120 Uiso 1 calc R .
H10B H 0.9248(15) 0.5984(28) 0.5780(5) 0.120 Uiso 1 calc R .
H10C H 0.9293(16) 0.5688(21) 0.6618(25) 0.120 Uiso 1 calc R .
N200 N 0.5457(4) 0.5061(3) 0.3087(3) 0.0777(12) Uani 1 d . .
C200 C 0.5213(4) 0.5462(3) 0.3525(3) 0.0518(10) Uani 1 d . .
C201 C 0.4911(4) 0.5969(3) 0.4086(3) 0.0626(12) Uani 1 d . .
H20A H 0.4048(6) 0.5635(12) 0.3884(14) 0.094 Uiso 1 calc R .
H20B H 0.5130(27) 0.6590(9) 0.4053(17) 0.094 Uiso 1 calc R .
H20C H 0.5349(23) 0.6026(20) 0.4701(5) 0.094 Uiso 1 calc R .
N300 N 0.2413(5) 0.2137(3) 0.5630(4) 0.097(2) Uani 1 d . .
C300 C 0.2093(5) 0.2638(3) 0.5806(4) 0.0653(13) Uani 1 d . .
C301 C 0.1700(7) 0.3291(4) 0.6030(8) 0.147(4) Uani 1 d . .
H30A H 0.1844(61) 0.3422(40) 0.6647(17) 0.220 Uiso 1 calc R .
H30B H 0.0843(17) 0.3031(22) 0.5633(33) 0.220 Uiso 1 calc R .
H30C H 0.2145(49) 0.3869(20) 0.5963(50) 0.220 Uiso 1 calc R .

loop_
_atom_type_symbol
_atom_type_description
_atom_type_scat_dispersion_real
_atom_type_scat_dispersion_imag
_atom_type_scat_source
C C 0.0033 0.0016 'International Tables Vol C Tables 4.2.6.8 and 6.1.1.4'
H H 0.0000 0.0000 'International Tables Vol C Tables 4.2.6.8 and 6.1.1.4'
B B 0.0013 0.0007 'International Tables Vol C Tables 4.2.6.8 and 6.1.1.4'
N N 0.0061 0.0033 'International Tables Vol C Tables 4.2.6.8 and 6.1.1.4'
S S 0.1246 0.1234 'International Tables Vol C Tables 4.2.6.8 and 6.1.1.4'
Fe Fe 0.3463 0.8444 'International Tables Vol C Tables 4.2.6.8 and 6.1.1.4'
Sn Sn -0.6537 1.4246 'International Tables Vol C Tables 4.2.6.8 and 6.1.1.4'

loop_
_geom_angle_atom_site_label_1
_geom_angle_atom_site_label_2
_geom_angle_atom_site_label_3
_geom_angle
_geom_angle_site_symmetry_1
_geom_angle_site_symmetry_3
_geom_angle_publ_flag
S3 Sn S3 180.0 2 . ?
S3 Sn S1 73.26(2) 2 2 ?
S3 Sn S1 106.74(2) . 2 ?
S3 Sn S1 106.74(2) 2 . ?
S3 Sn S1 73.26(2) . . ?
S1 Sn S1 180.0 2 . ?
S3 Sn S2 106.90(2) 2 . ?
S3 Sn S2 73.10(2) . . ?
S1 Sn S2 106.72(2) 2 . ?
S1 Sn S2 73.28(2) . . ?
S3 Sn S2 73.10(2) 2 2 ?
S3 Sn S2 106.90(2) . 2 ?
S1 Sn S2 73.28(2) 2 2 ?
S1 Sn S2 106.72(2) . 2 ?
S2 Sn S2 180.0 . 2 ?
N1 Fe N2 85.61(10) . . ?
N1 Fe N3 85.53(10) . . ?
N2 Fe N3 85.66(10) . . ?
N1 Fe S3 95.21(7) . . ?
N2 Fe S3 177.51(7) . . ?
N3 Fe S3 92.05(7) . . ?
N1 Fe S2 178.02(8) . . ?
N2 Fe S2 92.62(7) . . ?
N3 Fe S2 95.24(8) . . ?
S3 Fe S2 86.59(3) . . ?
N1 Fe S1 92.48(8) . . ?
N2 Fe S1 95.63(7) . . ?
N3 Fe S1 177.54(8) . . ?
S3 Fe S1 86.69(3) . . ?
S2 Fe S1 86.80(3) . . ?
C9 S1 Fe 111.73(10) . . ?
C9 S1 Sn 107.19(10) . . ?
Fe S1 Sn 83.97(2) . . ?
C20 S2 Fe 112.21(10) . . ?
C20 S2 Sn 108.90(10) . . ?
Fe S2 Sn 84.04(2) . . ?
C31 S3 Fe 110.80(11) . . ?
C31 S3 Sn 105.01(10) . . ?
Fe S3 Sn 84.16(2) . . ?
C7 N1 C1 108.5(2) . . ?
C7 N1 C6 107.1(2) . . ?
C1 N1 C6 110.1(2) . . ?
C7 N1 Fe 117.2(2) . . ?
C1 N1 Fe 104.7(2) . . ?
C6 N1 Fe 109.1(2) . . ?
C4 N2 C18 109.1(2) . . ?
C4 N2 C2 110.1(2) . . ?
C18 N2 C2 106.8(2) . . ?
C4 N2 Fe 105.2(2) . . ?
C18 N2 Fe 116.7(2) . . ?
C2 N2 Fe 108.9(2) . . ?
C29 N3 C5 109.9(2) . . ?
C29 N3 C3 106.6(2) . . ?
C5 N3 C3 109.2(2) . . ?
C29 N3 Fe 117.6(2) . . ?
C5 N3 Fe 104.4(2) . . ?
C3 N3 Fe 108.9(2) . . ?
C2 C1 N1 109.8(3) . . ?
C2 C1 H1A 109.7(2) . . ?
N1 C1 H1A 109.7(2) . . ?
C2 C1 H1B 109.7(2) . . ?
N1 C1 H1B 109.71(15) . . ?
H1A C1 H1B 108.2 . . ?
C1 C2 N2 110.9(2) . . ?
C1 C2 H2A 109.5(2) . . ?
N2 C2 H2A 109.5(2) . . ?
C1 C2 H2B 109.5(2) . . ?
N2 C2 H2B 109.46(15) . . ?
H2A C2 H2B 108.0 . . ?
C4 C3 N3 110.4(2) . . ?
C4 C3 H3A 109.6(2) . . ?
N3 C3 H3A 109.6(2) . . ?
C4 C3 H3B 109.6(2) . . ?
N3 C3 H3B 109.6(2) . . ?
H3A C3 H3B 108.1 . . ?
N2 C4 C3 109.8(2) . . ?
N2 C4 H4A 109.71(15) . . ?
C3 C4 H4A 109.7(2) . . ?
N2 C4 H4B 109.71(15) . . ?
C3 C4 H4B 109.7(2) . . ?
H4A C4 H4B 108.2 . . ?
N3 C5 C6 109.3(2) . . ?
N3 C5 H5A 109.8(2) . . ?
C6 C5 H5A 109.8(2) . . ?
N3 C5 H5B 109.8(2) . . ?
C6 C5 H5B 109.8(2) . . ?
H5A C5 H5B 108.3 . . ?
C5 C6 N1 110.3(2) . . ?
C5 C6 H6A 109.6(2) . . ?
N1 C6 H6A 109.6(2) . . ?
C5 C6 H6B 109.6(2) . . ?
N1 C6 H6B 109.6(2) . . ?
H6A C6 H6B 108.1 . . ?
N1 C7 C8 119.6(2) . . ?
N1 C7 H7A 107.43(15) . . ?
C8 C7 H7A 107.4(2) . . ?
N1 C7 H7B 107.4(2) . . ?
C8 C7 H7B 107.4(2) . . ?
H7A C7 H7B 107.0 . . ?
C13 C8 C9 116.7(3) . . ?
C13 C8 C7 114.8(3) . . ?
C9 C8 C7 128.3(3) . . ?
C10 C9 C8 120.1(3) . . ?
C10 C9 S1 116.7(2) . . ?
C8 C9 S1 123.0(2) . . ?
C11 C10 C9 122.4(3) . . ?
C11 C10 H10 118.8(2) . . ?
C9 C10 H10 118.8(2) . . ?
C12 C11 C10 116.9(3) . . ?
C12 C11 C14 122.7(3) . . ?
C10 C11 C14 120.4(3) . . ?
C11 C12 C13 121.2(3) . . ?
C11 C12 H12 119.4(2) . . ?
C13 C12 H12 119.4(2) . . ?
C12 C13 C8 122.5(3) . . ?
C12 C13 H13 118.8(2) . . ?
C8 C13 H13 118.8(2) . . ?
C15 C14 C17 108.5(3) . . ?
C15 C14 C16 109.4(3) . . ?
C17 C14 C16 108.4(3) . . ?
C15 C14 C11 109.5(3) . . ?
C17 C14 C11 112.2(3) . . ?
C16 C14 C11 108.9(3) . . ?
C14 C15 H15A 109.5(2) . . ?
C14 C15 H15B 109.5(2) . . ?
H15A C15 H15B 109.5 . . ?
C14 C15 H15C 109.5(2) . . ?
H15A C15 H15C 109.5 . . ?
H15B C15 H15C 109.5 . . ?
C14 C16 H16A 109.5(2) . . ?
C14 C16 H16B 109.5(2) . . ?
H16A C16 H16B 109.5 . . ?
C14 C16 H16C 109.5(2) . . ?
H16A C16 H16C 109.5 . . ?
H16B C16 H16C 109.5 . . ?
C14 C17 H17A 109.5(2) . . ?
C14 C17 H17B 109.5(2) . . ?
H17A C17 H17B 109.5 . . ?
C14 C17 H17C 109.5(2) . . ?
H17A C17 H17C 109.5 . . ?
H17B C17 H17C 109.5 . . ?
N2 C18 C19 119.4(2) . . ?
N2 C18 H18A 107.46(14) . . ?
C19 C18 H18A 107.5(2) . . ?
N2 C18 H18B 107.46(15) . . ?
C19 C18 H18B 107.5(2) . . ?
H18A C18 H18B 107.0 . . ?
C24 C19 C20 116.4(3) . . ?
C24 C19 C18 115.0(3) . . ?
C20 C19 C18 128.4(3) . . ?
C21 C20 C19 120.3(3) . . ?
C21 C20 S2 116.4(2) . . ?
C19 C20 S2 123.1(2) . . ?
C22 C21 C20 122.6(3) . . ?
C22 C21 H21 118.7(2) . . ?
C20 C21 H21 118.7(2) . . ?
C23 C22 C21 116.1(3) . . ?
C23 C22 C25 122.8(3) . . ?
C21 C22 C25 121.1(3) . . ?
C24 C23 C22 121.9(3) . . ?
C24 C23 H23 119.1(2) . . ?
C22 C23 H23 119.1(2) . . ?
C23 C24 C19 122.5(3) . . ?
C23 C24 H24 118.7(2) . . ?
C19 C24 H24 118.7(2) . . ?
C26 C25 C27 113.8(5) . . ?
C26 C25 C22 114.0(3) . . ?
C27 C25 C22 110.4(4) . . ?
C26 C25 C28 105.7(5) . . ?
C27 C25 C28 103.6(6) . . ?
C22 C25 C28 108.6(4) . . ?
C25 C26 H26A 109.5(4) . . ?
C25 C26 H26B 109.5(4) . . ?
H26A C26 H26B 109.5 . . ?
C25 C26 H26C 109.5(3) . . ?
H26A C26 H26C 109.5 . . ?
H26B C26 H26C 109.5 . . ?
C25 C27 H27A 109.5(3) . . ?
C25 C27 H27B 109.5(3) . . ?
H27A C27 H27B 109.5 . . ?
C25 C27 H27C 109.5(5) . . ?
H27A C27 H27C 109.5 . . ?
H27B C27 H27C 109.5 . . ?
C25 C28 H28A 109.5(3) . . ?
C25 C28 H28B 109.5(4) . . ?
H28A C28 H28B 109.5 . . ?
C25 C28 H28C 109.5(3) . . ?
H28A C28 H28C 109.5 . . ?
H28B C28 H28C 109.5 . . ?
N3 C29 C30 119.6(3) . . ?
N3 C29 H29A 107.41(15) . . ?
C30 C29 H29A 107.4(2) . . ?
N3 C29 H29B 107.4(2) . . ?
C30 C29 H29B 107.4(2) . . ?
H29A C29 H29B 106.9 . . ?
C35 C30 C31 116.3(3) . . ?
C35 C30 C29 114.2(3) . . ?
C31 C30 C29 129.4(3) . . ?
C30 C31 C32 120.5(3) . . ?
C30 C31 S3 123.6(2) . . ?
C32 C31 S3 115.7(2) . . ?
C33 C32 C31 122.6(3) . . ?
C33 C32 H32 118.7(2) . . ?
C31 C32 H32 118.7(2) . . ?
C32 C33 C34 116.6(3) . . ?
C32 C33 C36 123.3(3) . . ?
C34 C33 C36 120.1(3) . . ?
C35 C34 C33 121.0(3) . . ?
C35 C34 H34 119.5(2) . . ?
C33 C34 H34 119.5(2) . . ?
C34 C35 C30 122.8(3) . . ?
C34 C35 H35 118.6(2) . . ?
C30 C35 H35 118.6(2) . . ?
C38 C36 C33 111.2(3) . . ?
C38 C36 C39 109.0(4) . . ?
C33 C36 C39 107.8(3) . . ?
C38 C36 C37 107.9(4) . . ?
C33 C36 C37 111.4(3) . . ?
C39 C36 C37 109.5(4) . . ?
C36 C37 H37A 109.5(2) . . ?
C36 C37 H37B 109.5(3) . . ?
H37A C37 H37B 109.5 . . ?
C36 C37 H37C 109.5(2) . . ?
H37A C37 H37C 109.5 . . ?
H37B C37 H37C 109.5 . . ?
C36 C38 H38A 109.5(2) . . ?
C36 C38 H38B 109.5(2) . . ?
H38A C38 H38B 109.5 . . ?
C36 C38 H38C 109.5(3) . . ?
H38A C38 H38C 109.5 . . ?
H38B C38 H38C 109.5 . . ?
C36 C39 H39A 109.5(2) . . ?
C36 C39 H39B 109.5(2) . . ?
H39A C39 H39B 109.5 . . ?
C36 C39 H39C 109.5(3) . . ?
H39A C39 H39C 109.5 . . ?
H39B C39 H39C 109.5 . . ?
C58 B C46 110.2(3) . . ?
C58 B C40 109.9(3) . . ?
C46 B C40 108.9(3) . . ?
C58 B C52 109.7(3) . . ?
C46 B C52 110.0(3) . . ?
C40 B C52 108.1(3) . . ?
C45 C40 C41 114.5(3) . . ?
C45 C40 B 123.3(3) . . ?
C41 C40 B 122.2(3) . . ?
C42 C41 C40 123.0(3) . . ?
C42 C41 H41 118.5(2) . . ?
C40 C41 H41 118.5(2) . . ?
C41 C42 C43 120.2(3) . . ?
C41 C42 H42 119.9(2) . . ?
C43 C42 H42 119.9(2) . . ?
C44 C43 C42 118.5(3) . . ?
C44 C43 H43 120.7(2) . . ?
C42 C43 H43 120.7(2) . . ?
C43 C44 C45 120.6(3) . . ?
C43 C44 H44 119.7(2) . . ?
C45 C44 H44 119.7(2) . . ?
C44 C45 C40 123.2(3) . . ?
C44 C45 H45 118.4(2) . . ?
C40 C45 H45 118.4(2) . . ?
C51 C46 C47 114.7(3) . . ?
C51 C46 B 121.1(3) . . ?
C47 C46 B 124.2(3) . . ?
C48 C47 C46 121.7(4) . . ?
C48 C47 H47 119.2(3) . . ?
C46 C47 H47 119.2(2) . . ?
C49 C48 C47 121.5(4) . . ?
C49 C48 H48 119.3(3) . . ?
C47 C48 H48 119.3(3) . . ?
C48 C49 C50 118.6(4) . . ?
C48 C49 H49 120.7(2) . . ?
C50 C49 H49 120.7(3) . . ?
C49 C50 C51 120.2(4) . . ?
C49 C50 H50 119.9(3) . . ?
C51 C50 H50 119.9(3) . . ?
C50 C51 C46 123.4(4) . . ?
C50 C51 H51 118.3(3) . . ?
C46 C51 H51 118.3(2) . . ?
C57 C52 C53 114.6(3) . . ?
C57 C52 B 123.1(3) . . ?
C53 C52 B 122.1(3) . . ?
C54 C53 C52 122.8(3) . . ?
C54 C53 H53 118.6(2) . . ?
C52 C53 H53 118.6(2) . . ?
C55 C54 C53 120.7(3) . . ?
C55 C54 H54 119.7(2) . . ?
C53 C54 H54 119.7(2) . . ?
C54 C55 C56 118.5(3) . . ?
C54 C55 H55 120.7(2) . . ?
C56 C55 H55 120.7(2) . . ?
C55 C56 C57 120.2(3) . . ?
C55 C56 H56 119.9(2) . . ?
C57 C56 H56 119.9(2) . . ?
C56 C57 C52 123.1(3) . . ?
C56 C57 H57 118.5(2) . . ?
C52 C57 H57 118.5(2) . . ?
C63 C58 C59 115.1(3) . . ?
C63 C58 B 123.9(3) . . ?
C59 C58 B 121.0(3) . . ?
C60 C59 C58 123.0(3) . . ?
C60 C59 H59 118.5(2) . . ?
C58 C59 H59 118.5(2) . . ?
C61 C60 C59 120.1(4) . . ?
C61 C60 H60 120.0(2) . . ?
C59 C60 H60 120.0(2) . . ?
C62 C61 C60 119.0(4) . . ?
C62 C61 H61 120.5(2) . . ?
C60 C61 H61 120.5(2) . . ?
C61 C62 C63 120.3(3) . . ?
C61 C62 H62 119.8(2) . . ?
C63 C62 H62 119.8(2) . . ?
C62 C63 C58 122.5(3) . . ?
C62 C63 H63 118.7(2) . . ?
C58 C63 H63 118.7(2) . . ?
N100 C100 C101 179.1(5) . . ?
C100 C101 H10A 109.5(3) . . ?
C100 C101 H10B 109.5(3) . . ?
H10A C101 H10B 109.47(6) . . ?
C100 C101 H10C 109.5(3) . . ?
H10A C101 H10C 109.5 . . ?
H10B C101 H10C 109.5 . . ?
N200 C200 C201 179.6(5) . . ?
C200 C201 H20A 109.5(2) . . ?
C200 C201 H20B 109.5(3) . . ?
H20A C201 H20B 109.5 . . ?
C200 C201 H20C 109.5(3) . . ?
H20A C201 H20C 109.5 . . ?
H20B C201 H20C 109.5 . . ?
N300 C300 C301 179.0(6) . . ?
C300 C301 H30A 109.5(5) . . ?
C300 C301 H30B 109.5(4) . . ?
H30A C301 H30B 109.47(7) . . ?
C300 C301 H30C 109.5(3) . . ?
H30A C301 H30C 109.47(6) . . ?
H30B C301 H30C 109.5 . . ?

loop_
_geom_bond_atom_site_label_1
_geom_bond_atom_site_label_2
_geom_bond_distance
_geom_bond_site_symmetry_2
_geom_bond_publ_flag
Sn S3 2.6031(7) 2 ?
Sn S3 2.6031(7) . ?
Sn S1 2.6074(7) 2 ?
Sn S1 2.6074(7) . ?
Sn S2 2.6077(7) . ?
Sn S2 2.6078(7) 2 ?
Fe N1 2.034(2) . ?
Fe N2 2.040(2) . ?
Fe N3 2.041(2) . ?
Fe S3 2.2623(8) . ?
Fe S2 2.2629(8) . ?
Fe S1 2.2668(8) . ?
S1 C9 1.784(3) . ?
S2 C20 1.783(3) . ?
S3 C31 1.780(3) . ?
N1 C7 1.488(4) . ?
N1 C1 1.500(4) . ?
N1 C6 1.506(4) . ?
N2 C4 1.496(4) . ?
N2 C18 1.501(4) . ?
N2 C2 1.513(4) . ?
N3 C29 1.492(4) . ?
N3 C5 1.497(4) . ?
N3 C3 1.519(4) . ?
C1 C2 1.501(4) . ?
C1 H1A 0.99 . ?
C1 H1B 0.99 . ?
C2 H2A 0.99 . ?
C2 H2B 0.99 . ?
C3 C4 1.505(5) . ?
C3 H3A 0.99 . ?
C3 H3B 0.99 . ?
C4 H4A 0.99 . ?
C4 H4B 0.99 . ?
C5 C6 1.503(5) . ?
C5 H5A 0.99 . ?
C5 H5B 0.99 . ?
C6 H6A 0.99 . ?
C6 H6B 0.99 . ?
C7 C8 1.519(4) . ?
C7 H7A 0.99 . ?
C7 H7B 0.99 . ?
C8 C13 1.395(5) . ?
C8 C9 1.405(4) . ?
C9 C10 1.401(4) . ?
C10 C11 1.394(4) . ?
C10 H10 0.95 . ?
C11 C12 1.387(5) . ?
C11 C14 1.539(5) . ?
C12 C13 1.385(5) . ?
C12 H12 0.95 . ?
C13 H13 0.95 . ?
C14 C15 1.526(6) . ?
C14 C17 1.529(5) . ?
C14 C16 1.533(5) . ?
C15 H15A 0.98 . ?
C15 H15B 0.98 . ?
C15 H15C 0.98 . ?
C16 H16A 0.98 . ?
C16 H16B 0.98 . ?
C16 H16C 0.98 . ?
C17 H17A 0.98 . ?
C17 H17B 0.98 . ?
C17 H17C 0.98 . ?
C18 C19 1.508(4) . ?
C18 H18A 0.99 . ?
C18 H18B 0.99 . ?
C19 C24 1.400(4) . ?
C19 C20 1.405(4) . ?
C20 C21 1.401(4) . ?
C21 C22 1.399(5) . ?
C21 H21 0.95 . ?
C22 C23 1.392(5) . ?
C22 C25 1.534(5) . ?
C23 C24 1.376(5) . ?
C23 H23 0.95 . ?
C24 H24 0.95 . ?
C25 C26 1.471(6) . ?
C25 C27 1.502(7) . ?
C25 C28 1.545(8) . ?
C26 H26A 0.98 . ?
C26 H26B 0.98 . ?
C26 H26C 0.98 . ?
C27 H27A 0.98 . ?
C27 H27B 0.98 . ?
C27 H27C 0.98 . ?
C28 H28A 0.98 . ?
C28 H28B 0.98 . ?
C28 H28C 0.98 . ?
C29 C30 1.511(4) . ?
C29 H29A 0.99 . ?
C29 H29B 0.99 . ?
C30 C35 1.398(5) . ?
C30 C31 1.400(5) . ?
C31 C32 1.401(4) . ?
C32 C33 1.389(5) . ?
C32 H32 0.95 . ?
C33 C34 1.395(5) . ?
C33 C36 1.530(5) . ?
C34 C35 1.384(5) . ?
C34 H34 0.95 . ?
C35 H35 0.95 . ?
C36 C38 1.526(5) . ?
C36 C39 1.530(6) . ?
C36 C37 1.535(6) . ?
C37 H37A 0.98 . ?
C37 H37B 0.98 . ?
C37 H37C 0.98 . ?
C38 H38A 0.98 . ?
C38 H38B 0.98 . ?
C38 H38C 0.98 . ?
C39 H39A 0.98 . ?
C39 H39B 0.98 . ?
C39 H39C 0.98 . ?
B C58 1.644(5) . ?
B C46 1.645(5) . ?
B C40 1.650(5) . ?
B C52 1.659(5) . ?
C40 C45 1.397(5) . ?
C40 C41 1.408(5) . ?
C41 C42 1.390(5) . ?
C41 H41 0.95 . ?
C42 C43 1.388(5) . ?
C42 H42 0.95 . ?
C43 C44 1.376(5) . ?
C43 H43 0.95 . ?
C44 C45 1.392(5) . ?
C44 H44 0.95 . ?
C45 H45 0.95 . ?
C46 C51 1.404(5) . ?
C46 C47 1.411(5) . ?
C47 C48 1.394(6) . ?
C47 H47 0.95 . ?
C48 C49 1.373(7) . ?
C48 H48 0.95 . ?
C49 C50 1.378(7) . ?
C49 H49 0.95 . ?
C50 C51 1.386(5) . ?
C50 H50 0.95 . ?
C51 H51 0.95 . ?
C52 C57 1.398(4) . ?
C52 C53 1.403(5) . ?
C53 C54 1.392(5) . ?
C53 H53 0.95 . ?
C54 C55 1.378(5) . ?
C54 H54 0.95 . ?
C55 C56 1.381(5) . ?
C55 H55 0.95 . ?
C56 C57 1.396(4) . ?
C56 H56 0.95 . ?
C57 H57 0.95 . ?
C58 C63 1.400(5) . ?
C58 C59 1.405(5) . ?
C59 C60 1.383(5) . ?
C59 H59 0.95 . ?
C60 C61 1.382(6) . ?
C60 H60 0.95 . ?
C61 C62 1.381(6) . ?
C61 H61 0.95 . ?
C62 C63 1.391(5) . ?
C62 H62 0.95 . ?
C63 H63 0.95 . ?
N100 C100 1.132(6) . ?
C100 C101 1.453(7) . ?
C101 H10A 0.98 . ?
C101 H10B 0.98 . ?
C101 H10C 0.98 . ?
N200 C200 1.137(6) . ?
C200 C201 1.439(6) . ?
C201 H20A 0.98 . ?
C201 H20B 0.98 . ?
C201 H20C 0.98 . ?
N300 C300 1.116(7) . ?
C300 C301 1.428(8) . ?
C301 H30A 0.98 . ?
C301 H30B 0.98 . ?
C301 H30C 0.9800(15) . ?
